data_7224726
loop_
_publ_author_name
'Anio\/la, Michalina'
'Katrusiak, Andrzej'

_publ_section_title
;
 Pressure-preferred symmetric reactions of 4,4&#x2032;-bipyridine
 hydrobromide
;
_journal_issue 18
_journal_name_full CrystEngComm
_journal_page_first 3223
_journal_paper_doi 10.1039/C6CE00356G
_journal_volume 18
_journal_year 2016
_chemical_formula_moiety 'C10 H10 Br2 N2'
_chemical_formula_sum 'C10 H10 Br2 N2'
_chemical_formula_weight 318.02
_chemical_name_common 'bipyridine hydrobromide'
_chemical_name_systematic 'bipyridine hydrobromide'
_space_group_IT_number 2
_symmetry_cell_setting triclinic
_symmetry_space_group_name_Hall '-P 1'
_symmetry_space_group_name_H-M 'P -1'
_atom_sites_solution_hydrogens geom
_atom_sites_solution_primary direct
_atom_sites_solution_secondary difmap
_audit_creation_method SHELXL-97
_audit_update_record
;
2016-02-10 deposited with the CCDC.
2016-03-24 downloaded from the CCDC.
;
_cell_angle_alpha 70.87(6)
_cell_angle_beta 86.78(4)
_cell_angle_gamma 77.39(5)
_cell_formula_units_Z 1
_cell_length_a 4.8839(15)
_cell_length_b 7.622(5)
_cell_length_c 7.951(4)
_cell_measurement_pressure 10000
_cell_measurement_reflns_used 1219
_cell_measurement_temperature 296(2)
_cell_measurement_theta_max 27.71
_cell_measurement_theta_min 2.71
_cell_volume 272.8(3)
_computing_cell_refinement 'CrysAlis (Oxford Diffraction, 2002)'
_computing_data_collection 'CrysAlis (Oxford Diffraction, 2002)'
_computing_data_reduction 'CrysAlis (Oxford Diffraction, 2002)'
_computing_molecular_graphics 'Mercury (2008)'
_computing_publication_material 'SHELXL-97 (Sheldrick, 1997)'
_computing_structure_refinement 'SHELXL-97 (Sheldrick, 1997)'
_computing_structure_solution 'SHELXS-97 (Sheldrick, 1990)'
_diffrn_ambient_temperature 296(2)
_diffrn_measured_fraction_theta_full 0.142
_diffrn_measured_fraction_theta_max 0.142
_diffrn_measurement_device_type 'multiwire proportional'
_diffrn_measurement_method 'phi and omega scans'
_diffrn_radiation_monochromator graphite
_diffrn_radiation_source 'fine-focus sealed tube'
_diffrn_radiation_type MoK\a
_diffrn_radiation_wavelength 0.71073
_diffrn_reflns_av_R_equivalents 0.1986
_diffrn_reflns_av_sigmaI/netI 0.0841
_diffrn_reflns_limit_h_max 6
_diffrn_reflns_limit_h_min -6
_diffrn_reflns_limit_k_max 2
_diffrn_reflns_limit_k_min -2
_diffrn_reflns_limit_l_max 8
_diffrn_reflns_limit_l_min -8
_diffrn_reflns_number 1219
_diffrn_reflns_theta_full 27.71
_diffrn_reflns_theta_max 27.71
_diffrn_reflns_theta_min 2.71
_exptl_absorpt_coefficient_mu 7.389
_exptl_absorpt_correction_T_max 0.440
_exptl_absorpt_correction_T_min 0.255
_exptl_absorpt_correction_type integration
_exptl_absorpt_process_details
;
Katrusiak, A. (2003). REDSHABS - Program for correcting
reflections intensities for DAC absorption, gasket shadowing
and sample crystal absorption. Adam Mickiewicz University, Pozna\'n.
Katrusiak, A. (2004). Z. Kristallogr. 219, 461-467

Data were collected at room temperature and pressure of 0.01(5) GPa
 (10000 kPa) with the crystal obtained by the in-situ high-pressure
 crystallization technique. Pressure was determined by monitoring 
the shift of the ruby R1-fluorescence line.
;
_exptl_crystal_colour colourless
_exptl_crystal_density_diffrn 1.935
_exptl_crystal_density_method 'not measured'
_exptl_crystal_description plate
_exptl_crystal_F_000 154
_exptl_crystal_size_max 0.24
_exptl_crystal_size_mid 0.12
_exptl_crystal_size_min 0.11
_refine_diff_density_max 0.346
_refine_diff_density_min -0.307
_refine_diff_density_rms 0.091
_refine_ls_extinction_method none
_refine_ls_goodness_of_fit_ref 1.211
_refine_ls_hydrogen_treatment constr
_refine_ls_matrix_type full
_refine_ls_number_parameters 22
_refine_ls_number_reflns 183
_refine_ls_number_restraints 0
_refine_ls_restrained_S_all 1.211
_refine_ls_R_factor_all 0.0670
_refine_ls_R_factor_gt 0.0623
_refine_ls_shift/su_max 0.000
_refine_ls_shift/su_mean 0.000
_refine_ls_structure_factor_coef Fsqd
_refine_ls_weighting_details 'calc w=1/[\s^2^(Fo^2^)+(0.0580P)^2^+1.1229P] where P=(Fo^2^+2Fc^2^)/3'
_refine_ls_weighting_scheme calc
_refine_ls_wR_factor_gt 0.1467
_refine_ls_wR_factor_ref 0.1523
_reflns_number_gt 173
_reflns_number_total 183
_reflns_threshold_expression >2sigma(I)
_cod_data_source_file c6ce00356g2.cif
_cod_data_source_block 01G
_cod_depositor_comments 'Adding full bibliography for 7224724--7224729.cif.'
_cod_original_sg_symbol_H-M P-1
_cod_database_code 7224726

loop_
_symmetry_equiv_pos_as_xyz
'x, y, z'
'-x, -y, -z'

loop_
_atom_site_label
_atom_site_type_symbol
_atom_site_fract_x
_atom_site_fract_y
_atom_site_fract_z
_atom_site_U_iso_or_equiv
_atom_site_adp_type
_atom_site_occupancy
_atom_site_symmetry_multiplicity
_atom_site_calc_flag
_atom_site_refinement_flags
Br1 Br 0.1207(3) 0.3390(13) 0.8257(4) 0.045(18) Uani 1 1 d .
N1 N 0.580(2) 0.668(6) 0.7486(16) 0.035(4) Uiso 1 1 d G
H1 H 0.7224 0.5897 0.8096 0.042 Uiso 1 1 calc R
C2 C 0.387(2) 0.779(6) 0.8267(15) 0.034(5) Uiso 1 1 d G
H2 H 0.4111 0.7698 0.9448 0.041 Uiso 1 1 calc R
C3 C 0.157(2) 0.906(6) 0.7282(19) 0.059(10) Uiso 1 1 d G
H3 H 0.0274 0.9804 0.7804 0.071 Uiso 1 1 calc R
C4 C 0.120(2) 0.920(5) 0.5517(17) 0.021(4) Uiso 1 1 d G
C5 C 0.314(2) 0.808(6) 0.4736(16) 0.035(5) Uiso 1 1 d G
H5 H 0.2895 0.8180 0.3555 0.042 Uiso 1 1 calc R
C6 C 0.544(2) 0.682(5) 0.5721(19) 0.043(6) Uiso 1 1 d G
H6 H 0.6731 0.6074 0.5199 0.051 Uiso 1 1 calc R

loop_
_atom_site_aniso_label
_atom_site_aniso_U_11
_atom_site_aniso_U_22
_atom_site_aniso_U_33
_atom_site_aniso_U_23
_atom_site_aniso_U_13
_atom_site_aniso_U_12
Br1 0.0397(12) 0.06(4) 0.032(3) -0.023(10) -0.0053(12) -0.002(4)

loop_
_atom_type_symbol
_atom_type_description
_atom_type_scat_dispersion_real
_atom_type_scat_dispersion_imag
_atom_type_scat_source
C C 0.0033 0.0016 'International Tables Vol C Tables 4.2.6.8 and 6.1.1.4'
H H 0.0000 0.0000 'International Tables Vol C Tables 4.2.6.8 and 6.1.1.4'
N N 0.0061 0.0033 'International Tables Vol C Tables 4.2.6.8 and 6.1.1.4'
Br Br -0.2901 2.4595 'International Tables Vol C Tables 4.2.6.8 and 6.1.1.4'

loop_
_geom_angle_atom_site_label_1
_geom_angle_atom_site_label_2
_geom_angle_atom_site_label_3
_geom_angle
_geom_angle_site_symmetry_3
C2 N1 C6 120.0 .
N1 C2 C3 120.0 .
C4 C3 C2 120.0 .
C3 C4 C5 120.0 .
C3 C4 C4 116(3) 2_576
C5 C4 C4 124(2) 2_576
C6 C5 C4 120.0 .
C5 C6 N1 120.0 .

loop_
_geom_bond_atom_site_label_1
_geom_bond_atom_site_label_2
_geom_bond_distance
_geom_bond_site_symmetry_2
N1 C2 1.3900 .
N1 C6 1.3900 .
C2 C3 1.3900 .
C3 C4 1.3900 .
C4 C5 1.3900 .
C4 C4 1.54(3) 2_576
C5 C6 1.3900 .
